data_7702028
loop_
_publ_author_name
'Nagarajaprakash, R.'
'Govindarajan, R.'
'Manimaran, Bala'

_publ_section_title
;
 One-pot synthesis of oxamidato-bridged hexarhenium trigonal prisms
 adorned with ester functionality.
;
_journal_issue 26
_journal_name_full 'Dalton transactions (Cambridge, England : 2003)'
_journal_page_first 11732
_journal_page_last 11740
_journal_paper_doi 10.1039/c5dt01102g
_journal_volume 44
_journal_year 2015
_chemical_formula_moiety 'C114 H72 N12 O36 Re6'
_chemical_formula_sum 'C114 H72 N12 O36 Re6'
_chemical_formula_weight 3303.09
_space_group_crystal_system monoclinic
_space_group_IT_number 15
_space_group_name_Hall '-C 2yac'
_space_group_name_H-M_alt 'C 1 2/n 1'
_atom_sites_solution_hydrogens geom
_atom_sites_solution_primary direct
_atom_sites_solution_secondary difmap
_audit_creation_date 2015-02-19
_audit_creation_method
;
Olex2 1.2
(compiled 2015.01.26 svn.r3150 for OlexSys, GUI svn.r4998)
;
_audit_update_record
;
2015-03-18 deposited with the CCDC.
2015-05-21 downloaded from the CCDC.
;
_cell_angle_alpha 90.00
_cell_angle_beta 101.403(7)
_cell_angle_gamma 90.00
_cell_formula_units_Z 4
_cell_length_a 34.648(2)
_cell_length_b 27.6088(13)
_cell_length_c 14.0477(9)
_cell_measurement_temperature 150
_cell_volume 13172.6(13)
_computing_molecular_graphics 'Olex2 (Dolomanov et al., 2009)'
_computing_publication_material 'Olex2 (Dolomanov et al., 2009)'
_computing_structure_refinement 'ShelXL (Sheldrick, 2008)'
_computing_structure_solution 'ShelXS (Sheldrick, 2008)'
_diffrn_ambient_temperature 150
_diffrn_measured_fraction_theta_full 0.998
_diffrn_measured_fraction_theta_max 0.998
_diffrn_radiation_monochromator graphite
_diffrn_radiation_type MoK\a
_diffrn_radiation_wavelength 0.71073
_diffrn_reflns_av_R_equivalents 0.0479
_diffrn_reflns_av_unetI/netI 0.0777
_diffrn_reflns_limit_h_max 41
_diffrn_reflns_limit_h_min -41
_diffrn_reflns_limit_k_max 32
_diffrn_reflns_limit_k_min -29
_diffrn_reflns_limit_l_max 16
_diffrn_reflns_limit_l_min -16
_diffrn_reflns_number 28381
_diffrn_reflns_theta_full 25.00
_diffrn_reflns_theta_max 25.00
_diffrn_reflns_theta_min 2.66
_diffrn_source 'fine-focus sealed tube'
_exptl_absorpt_coefficient_mu 5.568
_exptl_absorpt_correction_T_max 1.0000
_exptl_absorpt_correction_T_min 0.40396
_exptl_absorpt_correction_type multi-scan
_exptl_absorpt_process_details
;
CrysAlisPro, Oxford Diffraction Ltd.,
Version 1.171.34.44 (release 25-10-2010 CrysAlis171 .NET)
(compiled Oct 25 2010,18:11:34)
Empirical absorption correction using spherical harmonics,
 implemented in SCALE3 ABSPACK scaling algorithm.
;
_exptl_crystal_colour yellow
_exptl_crystal_density_diffrn 1.669
_exptl_crystal_density_method 'not measured'
_exptl_crystal_description plate
_exptl_crystal_F_000 6326
_exptl_crystal_size_max 0.4
_exptl_crystal_size_mid 0.4
_exptl_crystal_size_min 0.1
_platon_squeeze_details
;
;
_refine_diff_density_max 2.275
_refine_diff_density_min -2.298
_refine_diff_density_rms 0.154
_refine_ls_extinction_method none
_refine_ls_goodness_of_fit_ref 1.037
_refine_ls_hydrogen_treatment constr
_refine_ls_matrix_type full
_refine_ls_number_parameters 882
_refine_ls_number_reflns 11593
_refine_ls_number_restraints 821
_refine_ls_restrained_S_all 1.013
_refine_ls_R_factor_all 0.1131
_refine_ls_R_factor_gt 0.0629
_refine_ls_shift/su_max 0.001
_refine_ls_shift/su_mean 0.000
_refine_ls_structure_factor_coef Fsqd
_refine_ls_weighting_details 'calc w=1/[\s^2^(Fo^2^)+(0.0900P)^2^+0.0000P] where P=(Fo^2^+2Fc^2^)/3'
_refine_ls_weighting_scheme calc
_refine_ls_wR_factor_gt 0.1562
_refine_ls_wR_factor_ref 0.1779
_reflns_number_gt 6916
_reflns_number_total 11593
_reflns_threshold_expression >2sigma(I)
_cod_data_source_file c5dt01102g2.cif
_cod_data_source_block 4
_cod_original_cell_volume 13172.7(13)
_cod_original_sg_symbol_Hall '-C 2ybc'
_cod_original_sg_symbol_H-M 'C 2/n'
_cod_database_code 7702028
_olex2_refinement_description
;
1. Fixed Uiso
 At 1.2 times of:
  All C(H) groups, All C(H,H) groups
2. Restrained distances
 O14A-C4
 1.28 with sigma of 0.02
 N1-C9
 1.5 with sigma of 0.02
 O5-C4 = N1A-C4 = N1-C4 = N3-C5 = O15A-C5 = O4-C5 = N3A-C5
 1.28 with sigma of 0.02
 Re2_$1-O5_$1
 2.123 with sigma of 0.02
 C3-Re1
 1.912 with sigma of 0.02
3. Restrained planarity
 N4A, C53A, C54A, C55A, C56A, C57A
 with sigma of 0.1
 N4, C53, C54, C55, C56, C57
 with sigma of 0.1
4. Uiso/Uaniso restraints and constraints
All non-hydrogen atoms have similar U: within 1.7A with sigma of 0.04 and sigma
for terminal atoms of 0.08
Uanis(C57) = Uanis(C57A)
Uanis(N4) = Uanis(N4A)
Uanis(C56) = Uanis(C56A)
Uanis(C54) = Uanis(C54A)
Uanis(C53) = Uanis(C53A)
Uanis(C15A) = Uanis(C14A)
Uanis(C55) = Uanis(C11)
Uanis(O14A) = Uanis(N1)
Uanis(C13) = Uanis(C14)
Uanis(C3) = Uanis(O3)
5. Others
 Sof(C35A)=Sof(O11A)=Sof(N4A)=Sof(C53A)=Sof(H53A)=Sof(C54A)=Sof(H54A)=
 Sof(C55A)=Sof(C56A)=Sof(H56A)=Sof(C57A)=Sof(H57A)=1-FVAR(1)
 Sof(N4)=Sof(C53)=Sof(H53)=Sof(C54)=Sof(H54)=Sof(C55)=Sof(C56)=Sof(H56)=
 Sof(C57)=Sof(H57)=Sof(O12)=Sof(O12A)=Sof(C35)=Sof(O11)=FVAR(1)
 Sof(C9A)=Sof(H9AA)=Sof(H9AB)=Sof(C10A)=Sof(C11A)=Sof(H11A)=Sof(C12A)=
 Sof(H12A)=Sof(C13A)=Sof(H13A)=Sof(C14A)=Sof(H14A)=Sof(C15A)=Sof(H15A)=
 Sof(C16A)=Sof(H16C)=Sof(H16D)=Sof(C17A)=Sof(C22A)=Sof(H22A)=Sof(C21A)=
 Sof(H21A)=Sof(C20A)=Sof(H20A)=Sof(C19A)=Sof(H19A)=Sof(C18A)=Sof(H18A)=
 Sof(O15A)=Sof(N3A)=Sof(N1A)=Sof(O14A)=1-FVAR(2)
 Sof(C9)=Sof(H9A)=Sof(H9B)=Sof(C10)=Sof(C11)=Sof(H11)=Sof(C12)=Sof(H12)=
 Sof(C13)=Sof(H13)=Sof(C14)=Sof(H14)=Sof(C15)=Sof(H15)=Sof(C16)=Sof(H16A)=
 Sof(H16B)=Sof(C17)=Sof(C18)=Sof(H18)=Sof(C19)=Sof(H19)=Sof(C20)=Sof(H20)=
 Sof(C21)=Sof(H21)=Sof(C22)=Sof(H22)=Sof(N3)=Sof(O4)=Sof(N1)=Sof(O5)=FVAR(2)
6.a Secondary CH2 refined with riding coordinates:
 C46(H46B,H46C), C9A(H9AA,H9AB), C9(H9A,H9B), C16(H16A,H16B), C16A(H16C,H16D)
6.b Aromatic/amide H refined with riding coordinates:
 C30(H30), C34(H34), C32(H32), C40(H40), C41(H41), C53(H53), C54(H54),
 C56(H56), C57(H57), C52(H52), C51(H51), C50(H50), C49(H49), C48(H48), C39(H39),
  C38(H38), C23(H23), C26(H26), C24(H24), C27(H27), C11A(H11A), C12A(H12A),
 C13A(H13A), C14A(H14A), C15A(H15A), C11(H11), C12(H12), C13(H13), C14(H14),
 C15(H15), C18(H18), C19(H19), C20(H20), C21(H21), C22(H22), C53A(H53A),
 C54A(H54A), C56A(H56A), C57A(H57A), C22A(H22A), C21A(H21A), C20A(H20A),
 C19A(H19A), C18A(H18A)
6.c Fitted hexagon refined as free rotating group:
 C47(C52,C51,C50,C49,C48), C10A(C11A,C12A,C13A,C14A,C15A), C10(C11,C12,C13,C14,
 C15), C17(C18,C19,C20,C21,C22), C17A(C22A,C21A,C20A,C19A,C18A)
;
_olex2_submission_special_instructions 'No special instructions were received'

loop_
_space_group_symop_id
_space_group_symop_operation_xyz
1 'x, y, z'
2 '-x, y+1/2, -z+1/2'
3 'x+1/2, y+1/2, z'
4 '-x+1/2, y+1, -z+1/2'
5 '-x, -y, -z'
6 'x, -y-1/2, z-1/2'
7 '-x+1/2, -y+1/2, -z'
8 'x+1/2, -y, z-1/2'

loop_
_atom_site_label
_atom_site_type_symbol
_atom_site_fract_x
_atom_site_fract_y
_atom_site_fract_z
_atom_site_U_iso_or_equiv
_atom_site_adp_type
_atom_site_occupancy
_atom_site_calc_flag
_atom_site_disorder_assembly
_atom_site_disorder_group
_atom_site_refinement_flags_posn
_atom_site_refinement_flags_adp
Re3 Re 0.192882(13) 0.371481(15) 0.57433(4) 0.05801(18) Uani 1 d . . . U
Re2 Re 0.161855(15) -0.228562(18) 1.19614(4) 0.06728(19) Uani 1 d . . D U
Re1 Re 0.020953(15) -0.137059(18) 1.00117(5) 0.0801(2) Uani 1 d . . D U
C31 C 0.2040(3) 0.0639(4) 0.6197(9) 0.061(3) Uani 1 d . . . U
C30 C 0.1813(4) 0.0461(4) 0.6790(9) 0.068(3) Uani 1 d . . . U
H30 H 0.1672 0.0669 0.7115 0.081 Uiso 1 calc . . R .
C29 C 0.1792(3) -0.0038(4) 0.6911(8) 0.059(3) Uani 1 d . . . U
C34 C 0.2015(3) -0.0347(4) 0.6489(9) 0.061(3) Uani 1 d A . . U
H34 H 0.2005 -0.0680 0.6579 0.074 Uiso 1 calc . . R .
C33 C 0.2252(4) -0.0149(4) 0.5935(10) 0.067(3) Uani 1 d . . . U
C32 C 0.2276(4) 0.0338(4) 0.5783(9) 0.066(3) Uani 1 d A . . U
H32 H 0.2447 0.0461 0.5411 0.079 Uiso 1 calc . . R .
O18 O 0.2549(2) 0.3599(2) 0.6260(6) 0.0537(19) Uani 1 d . . . U
N5 N 0.1988(2) 0.3649(3) 0.7295(7) 0.055(2) Uani 1 d . . . U
O13 O 0.2076(2) 0.1136(3) 0.6100(7) 0.074(2) Uani 1 d . . . U
N6 N 0.1878(3) 0.2918(3) 0.5684(7) 0.061(3) Uani 1 d . . . U
O10 O 0.1547(3) -0.0262(3) 0.7434(7) 0.075(2) Uani 1 d . . . U
C45 C 0.2659(3) 0.3627(3) 0.7190(9) 0.049(3) Uani 1 d . . . U
O15 O 0.1973(3) 0.3740(3) 0.3584(8) 0.096(3) Uani 1 d . . . U
O16 O 0.2009(3) 0.4816(3) 0.5868(8) 0.100(3) Uani 1 d . . . U
N2 N 0.0667(3) -0.0949(3) 0.9469(8) 0.065(3) Uani 1 d . . . U
O6 O 0.2155(3) -0.3078(4) 1.1426(9) 0.123(4) Uani 1 d . . . U
C6 C 0.1962(4) -0.2782(6) 1.1622(12) 0.093(5) Uani 1 d A . . U
C40 C 0.2185(4) 0.2626(4) 0.5888(10) 0.074(4) Uani 1 d . . . U
H40 H 0.2435 0.2764 0.6052 0.089 Uiso 1 calc . . R .
C37 C 0.1798(4) 0.1901(4) 0.5670(8) 0.062(3) Uani 1 d . . . U
O8 O 0.2205(4) -0.2099(5) 1.3820(9) 0.121(4) Uani 1 d . . . U
O17 O 0.1047(3) 0.3894(4) 0.5179(10) 0.124(4) Uani 1 d . . . U
C41 C 0.2155(4) 0.2121(4) 0.5869(10) 0.079(4) Uani 1 d . . . U
H41 H 0.2382 0.1933 0.5995 0.095 Uiso 1 calc . . R .
C8 C 0.1986(4) -0.2171(5) 1.3104(11) 0.081(4) Uani 1 d A . . U
N4 N 0.1846(7) -0.1791(7) 1.1030(18) 0.048(5) Uani 0.604(10) d A 1 . U
C53 C 0.1982(5) -0.1334(6) 1.1309(14) 0.050(4) Uani 0.604(10) d A 1 . U
H53 H 0.1972 -0.1234 1.1935 0.061 Uiso 0.604(10) calc A 1 R .
C54 C 0.2140(7) -0.1002(10) 1.069(3) 0.070(5) Uani 0.604(10) d A 1 . U
H54 H 0.2232 -0.0693 1.0879 0.084 Uiso 0.604(10) calc A 1 R .
C55 C 0.2135(8) -0.1193(17) 0.984(3) 0.091(6) Uani 0.604(10) d . 1 . U
C56 C 0.2028(5) -0.1599(7) 0.9552(15) 0.063(4) Uani 0.604(10) d A 1 . U
H56 H 0.2047 -0.1699 0.8930 0.076 Uiso 0.604(10) calc A 1 R .
C57 C 0.1884(6) -0.1895(7) 1.0145(15) 0.063(4) Uani 0.604(10) d A 1 . U
H57 H 0.1804 -0.2202 0.9910 0.075 Uiso 0.604(10) calc A 1 R .
O9 O 0.1647(4) 0.0241(4) 0.8703(8) 0.135(5) Uani 1 d . . . U
C25 C 0.1206(3) -0.0397(4) 0.8709(9) 0.058(3) Uani 1 d . . . U
C47 C 0.1477(2) 0.3158(2) 0.7888(7) 0.078(4) Uani 1 d . . . U
C52 C 0.1688(2) 0.2729(3) 0.7895(8) 0.082(4) Uani 1 d . . G U
H52 H 0.1955 0.2739 0.7879 0.098 Uiso 1 calc . . R .
C51 C 0.1500(3) 0.2286(2) 0.7925(8) 0.113(5) Uani 1 d . . G U
H51 H 0.1641 0.2000 0.7930 0.136 Uiso 1 calc . . R .
C50 C 0.1101(3) 0.2272(3) 0.7949(9) 0.130(6) Uani 1 d . . G U
H50 H 0.0975 0.1976 0.7969 0.156 Uiso 1 calc . . R .
C49 C 0.0890(2) 0.2701(4) 0.7942(11) 0.166(8) Uani 1 d . . G U
H49 H 0.0623 0.2692 0.7958 0.200 Uiso 1 calc . . R .
C48 C 0.1078(2) 0.3144(3) 0.7912(9) 0.130(6) Uani 1 d . . G U
H48 H 0.0937 0.3431 0.7907 0.156 Uiso 1 calc . . R .
C39 C 0.1525(3) 0.2697(4) 0.5497(10) 0.073(4) Uani 1 d . . . U
H39 H 0.1301 0.2891 0.5376 0.088 Uiso 1 calc . . R .
C46 C 0.1665(3) 0.3655(4) 0.7854(10) 0.071(3) Uani 1 d . . . U
H46B H 0.1465 0.3884 0.7559 0.085 Uiso 1 calc . . R .
H46C H 0.1770 0.3762 0.8512 0.085 Uiso 1 calc . . R .
C42 C 0.1953(4) 0.3731(4) 0.4479(15) 0.099(6) Uani 1 d . . . U
C28 C 0.1498(4) -0.0112(5) 0.8317(10) 0.072(3) Uani 1 d . . . U
O14 O 0.1425(4) 0.1184(3) 0.5367(9) 0.124(4) Uani 1 d . . . U
O7 O 0.1251(3) -0.3049(4) 1.3066(8) 0.134(5) Uani 1 d . . . U
C38 C 0.1474(4) 0.2198(4) 0.5474(10) 0.082(4) Uani 1 d . . . U
H38 H 0.1223 0.2066 0.5326 0.099 Uiso 1 calc . . R .
C23 C 0.0797(4) -0.0525(5) 0.9842(11) 0.082(4) Uani 1 d . . . U
H23 H 0.0707 -0.0411 1.0381 0.098 Uiso 1 calc A . R .
C36 C 0.1743(5) 0.1380(5) 0.5677(10) 0.078(4) Uani 1 d . . . U
C26 C 0.1079(4) -0.0839(4) 0.8319(10) 0.077(4) Uani 1 d . . . U
H26 H 0.1168 -0.0961 0.7784 0.092 Uiso 1 calc . . R .
C7 C 0.1381(4) -0.2762(5) 1.2614(12) 0.093(5) Uani 1 d A . . U
C24 C 0.1059(4) -0.0248(5) 0.9464(11) 0.087(4) Uani 1 d . . . U
H24 H 0.1135 0.0052 0.9742 0.105 Uiso 1 calc . . R .
C27 C 0.0817(4) -0.1096(4) 0.8743(12) 0.090(4) Uani 1 d . . . U
H27 H 0.0742 -0.1401 0.8489 0.108 Uiso 1 calc A . R .
C43 C 0.1983(4) 0.4399(5) 0.5831(10) 0.074(4) Uani 1 d . . . U
C44 C 0.1381(4) 0.3821(4) 0.5394(11) 0.079(4) Uani 1 d . . . U
C9A C 0.1162(7) -0.2683(8) 0.9904(19) 0.072(7) Uani 0.500(7) d A 2 . U
H9AA H 0.1410 -0.2710 0.9688 0.087 Uiso 0.500(7) calc A 2 R .
H9AB H 0.0963 -0.2595 0.9342 0.087 Uiso 0.500(7) calc A 2 R .
C10A C 0.1060(7) -0.3176(6) 1.0229(18) 0.128(11) Uani 0.500(7) d A 2 . U
C11A C 0.0740(8) -0.3256(8) 1.067(2) 0.177(15) Uani 0.500(7) d A 2 G U
H11A H 0.0594 -0.2995 1.0827 0.213 Uiso 0.500(7) calc A 2 R .
C12A C 0.0638(8) -0.3725(10) 1.088(2) 0.197(16) Uani 0.500(7) d A 2 G U
H12A H 0.0425 -0.3779 1.1176 0.237 Uiso 0.500(7) calc A 2 R .
C13A C 0.0856(10) -0.4115(7) 1.065(2) 0.195(16) Uani 0.500(7) d A 2 G U
H13A H 0.0788 -0.4429 1.0787 0.233 Uiso 0.500(7) calc A 2 R .
C14A C 0.1176(9) -0.4035(7) 1.020(2) 0.178(11) Uani 0.500(7) d A 2 G U
H14A H 0.1321 -0.4296 1.0049 0.214 Uiso 0.500(7) calc A 2 R .
C15A C 0.1278(7) -0.3566(9) 0.9996(19) 0.178(11) Uani 0.500(7) d A 2 G U
H15A H 0.1491 -0.3512 0.9700 0.214 Uiso 0.500(7) calc A 2 R .
C9 C 0.0509(9) -0.2369(10) 0.902(3) 0.121(10) Uani 0.500(7) d A 1 D U
H9A H 0.0742 -0.2522 0.8868 0.145 Uiso 0.500(7) calc A 1 R .
H9B H 0.0369 -0.2207 0.8438 0.145 Uiso 0.500(7) calc A 1 R .
C10 C 0.0225(5) -0.2775(8) 0.9380(19) 0.131(10) Uani 0.500(7) d A 1 . U
C11 C -0.0097(6) -0.2923(8) 0.8685(15) 0.091(6) Uani 0.500(7) d A 1 G U
H11 H -0.0118 -0.2830 0.8041 0.109 Uiso 0.500(7) calc A 1 R .
C12 C -0.0387(5) -0.3211(8) 0.895(2) 0.153(12) Uani 0.500(7) d A 1 G U
H12 H -0.0602 -0.3309 0.8488 0.184 Uiso 0.500(7) calc A 1 R .
C13 C -0.0356(6) -0.3350(8) 0.992(2) 0.181(10) Uani 0.500(7) d A 1 G U
H13 H -0.0550 -0.3543 1.0095 0.218 Uiso 0.500(7) calc A 1 R .
C14 C -0.0034(8) -0.3202(9) 1.0611(16) 0.181(10) Uani 0.500(7) d A 1 G U
H14 H -0.0013 -0.3296 1.1255 0.218 Uiso 0.500(7) calc A 1 R .
C15 C 0.0256(6) -0.2915(9) 1.0343(17) 0.186(14) Uani 0.500(7) d A 1 G U
H15 H 0.0471 -0.2816 1.0809 0.224 Uiso 0.500(7) calc A 1 R .
C16 C 0.1156(11) -0.1384(10) 1.298(3) 0.113(9) Uani 0.500(7) d A 1 . U
H16A H 0.0876 -0.1369 1.2983 0.136 Uiso 0.500(7) calc A 1 R .
H16B H 0.1288 -0.1508 1.3610 0.136 Uiso 0.500(7) calc A 1 R .
C17 C 0.1316(8) -0.0849(8) 1.283(2) 0.136(10) Uani 0.500(7) d A 1 . U
C18 C 0.1134(8) -0.0474(12) 1.225(3) 0.163(11) Uani 0.500(7) d A 1 G U
H18 H 0.0889 -0.0523 1.1849 0.195 Uiso 0.500(7) calc A 1 R .
C19 C 0.1318(10) -0.0026(10) 1.227(3) 0.175(11) Uani 0.500(7) d A 1 G U
H19 H 0.1196 0.0225 1.1877 0.210 Uiso 0.500(7) calc A 1 R .
C20 C 0.1683(10) 0.0048(8) 1.286(2) 0.139(11) Uani 0.500(7) d A 1 G U
H20 H 0.1806 0.0348 1.2875 0.167 Uiso 0.500(7) calc A 1 R .
C21 C 0.1866(8) -0.0327(11) 1.3445(19) 0.144(12) Uani 0.500(7) d A 1 G U
H21 H 0.2110 -0.0278 1.3845 0.173 Uiso 0.500(7) calc A 1 R .
C22 C 0.1682(9) -0.0775(9) 1.3428(19) 0.144(12) Uani 0.500(7) d A 1 G U
H22 H 0.1804 -0.1026 1.3817 0.172 Uiso 0.500(7) calc A 1 R .
C35A C 0.2491(11) -0.0512(12) 0.472(4) 0.078(10) Uani 0.396(10) d . 2 . U
O12 O 0.2744(5) -0.0878(6) 0.6690(14) 0.097(6) Uani 0.604(10) d A 1 . U
O12A O 0.2261(10) -0.0260(12) 0.399(2) 0.209(13) Uani 0.604(10) d A 2 . U
C35 C 0.2666(6) -0.0817(9) 0.586(2) 0.072(6) Uani 0.604(10) d . 1 . U
O11A O 0.2558(9) -0.0445(19) 0.559(4) 0.054(8) Uani 0.396(10) d A 2 . U
O11 O 0.2424(7) -0.0457(12) 0.537(2) 0.058(6) Uani 0.604(10) d A 1 . U
N4A N 0.1875(11) -0.1649(14) 1.130(3) 0.048(5) Uani 0.396(10) d A 2 . U
C53A C 0.1967(8) -0.1256(9) 1.190(2) 0.050(4) Uani 0.396(10) d A 2 . U
H53A H 0.1902 -0.1237 1.2507 0.061 Uiso 0.396(10) calc A 2 R .
C54A C 0.2164(9) -0.0893(11) 1.152(3) 0.070(5) Uani 0.396(10) d A 2 . U
H54A H 0.2219 -0.0615 1.1897 0.084 Uiso 0.396(10) calc A 2 R .
C55A C 0.2266(11) -0.0893(15) 1.080(4) 0.070(9) Uani 0.396(10) d . 2 . U
C56A C 0.2218(11) -0.117(2) 1.004(4) 0.063(4) Uani 0.396(10) d A 2 . U
H56A H 0.2288 -0.1126 0.9438 0.076 Uiso 0.396(10) calc A 2 R .
C57A C 0.1964(10) -0.1681(12) 1.053(3) 0.063(4) Uani 0.396(10) d A 2 . U
H57A H 0.1907 -0.1964 1.0171 0.075 Uiso 0.396(10) calc A 2 R .
N3 N 0.1235(14) -0.176(3) 1.210(4) 0.078(10) Uani 0.500(7) d A 1 D U
O4 O 0.0608(10) -0.1395(13) 1.137(6) 0.071(8) Uani 0.500(7) d A 1 D U
N1 N 0.062(2) -0.201(3) 0.984(5) 0.054(5) Uani 0.500(7) d A 1 D U
O5 O 0.1158(7) -0.2350(11) 1.071(2) 0.050(6) Uani 0.500(7) d A 1 D U
C4 C 0.0898(3) -0.2004(4) 1.0611(8) 0.057(3) Uani 1 d . . D U
C5 C 0.0923(3) -0.1669(4) 1.1443(10) 0.072(3) Uani 1 d A . D U
C16A C 0.0652(8) -0.1122(8) 1.2409(19) 0.072(6) Uani 0.500(7) d A 2 . U
H16C H 0.0403 -0.1202 1.2586 0.086 Uiso 0.500(7) calc A 2 R .
H16D H 0.0865 -0.1260 1.2886 0.086 Uiso 0.500(7) calc A 2 R .
C17A C 0.0695(11) -0.0632(9) 1.234(2) 0.151(11) Uani 0.500(7) d A 2 . U
C22A C 0.1095(10) -0.0533(13) 1.247(3) 0.178(11) Uani 0.500(7) d A 2 G U
H22A H 0.1276 -0.0785 1.2546 0.214 Uiso 0.500(7) calc A 2 R .
C21A C 0.1225(9) -0.0056(16) 1.250(3) 0.175(11) Uani 0.500(7) d A 2 G U
H21A H 0.1493 0.0011 1.2590 0.211 Uiso 0.500(7) calc A 2 R .
C20A C 0.0955(13) 0.0322(10) 1.239(2) 0.200(14) Uani 0.500(7) d A 2 G U
H20A H 0.1042 0.0641 1.2410 0.240 Uiso 0.500(7) calc A 2 R .
C19A C 0.0555(12) 0.0223(11) 1.226(2) 0.226(16) Uani 0.500(7) d A 2 G U
H19A H 0.0374 0.0476 1.2187 0.271 Uiso 0.500(7) calc A 2 R .
C18A C 0.0424(8) -0.0254(13) 1.223(2) 0.183(14) Uani 0.500(7) d A 2 G U
H18A H 0.0156 -0.0320 1.2143 0.220 Uiso 0.500(7) calc A 2 R .
O15A O 0.1212(12) -0.1704(19) 1.219(3) 0.069(8) Uani 0.500(7) d A 2 D U
N3A N 0.0666(15) -0.1318(18) 1.131(8) 0.086(12) Uani 0.500(7) d A 2 D U
N1A N 0.1196(11) -0.2285(17) 1.059(3) 0.073(12) Uani 0.500(7) d A 2 D U
O14A O 0.0589(17) -0.194(2) 0.994(4) 0.054(5) Uani 0.500(7) d A 2 D U
O1 O -0.0269(3) -0.0468(4) 1.0271(11) 0.131(5) Uani 1 d . . . U
O2 O -0.0432(4) -0.1960(5) 1.0699(12) 0.164(6) Uani 1 d . . . U
C1 C -0.0093(4) -0.0812(6) 1.0161(16) 0.118(6) Uani 1 d A . . U
C2 C -0.0185(4) -0.1751(5) 1.0417(13) 0.100(5) Uani 1 d A . . U
O3 O -0.0241(3) -0.1450(4) 0.7957(12) 0.140(5) Uani 1 d . . . U
C3 C -0.0064(6) -0.1400(7) 0.8747(13) 0.140(5) Uani 1 d A . D U

loop_
_atom_site_aniso_label
_atom_site_aniso_U_11
_atom_site_aniso_U_22
_atom_site_aniso_U_33
_atom_site_aniso_U_23
_atom_site_aniso_U_13
_atom_site_aniso_U_12
Re3 0.0486(3) 0.0359(2) 0.0878(4) 0.0046(2) 0.0091(3) 0.00328(18)
Re2 0.0647(3) 0.0581(3) 0.0818(4) 0.0137(3) 0.0213(3) -0.0141(2)
Re1 0.0526(3) 0.0536(3) 0.1414(6) 0.0127(3) 0.0374(4) 0.0008(2)
C31 0.067(7) 0.042(6) 0.087(8) -0.009(6) 0.046(7) -0.016(5)
C30 0.074(8) 0.041(6) 0.093(9) -0.021(6) 0.027(7) -0.003(5)
C29 0.064(7) 0.041(6) 0.081(8) 0.004(6) 0.041(6) -0.002(5)
C34 0.066(7) 0.033(5) 0.094(9) -0.004(6) 0.038(7) -0.003(5)
C33 0.065(7) 0.049(7) 0.094(9) -0.008(6) 0.034(7) 0.008(5)
C32 0.077(8) 0.039(6) 0.092(9) -0.008(6) 0.043(7) -0.001(5)
O18 0.050(4) 0.037(4) 0.078(5) 0.000(4) 0.023(4) 0.004(3)
N5 0.034(5) 0.032(4) 0.099(7) -0.002(5) 0.013(5) 0.002(3)
O13 0.070(5) 0.036(4) 0.125(7) -0.006(4) 0.038(5) 0.005(4)
N6 0.052(6) 0.050(5) 0.079(7) 0.015(5) 0.011(5) 0.005(4)
O10 0.091(6) 0.044(4) 0.099(6) -0.007(5) 0.042(6) 0.004(4)
C45 0.045(6) 0.025(5) 0.082(9) 0.001(5) 0.024(6) 0.002(4)
O15 0.098(8) 0.071(6) 0.103(7) -0.007(6) -0.022(7) 0.007(5)
O16 0.139(9) 0.034(5) 0.143(9) 0.001(5) 0.063(7) 0.004(5)
N2 0.055(5) 0.040(5) 0.111(8) 0.004(5) 0.042(6) 0.006(4)
O6 0.107(9) 0.102(8) 0.159(11) 0.018(8) 0.020(8) 0.056(7)
C6 0.059(8) 0.106(12) 0.117(12) 0.050(10) 0.025(9) 0.006(8)
C40 0.055(7) 0.049(7) 0.119(11) -0.004(7) 0.018(8) -0.003(5)
C37 0.063(7) 0.049(6) 0.065(7) -0.004(6) -0.005(6) -0.015(6)
O8 0.104(9) 0.156(11) 0.101(8) 0.008(8) 0.014(7) -0.023(8)
O17 0.057(6) 0.097(7) 0.207(13) 0.033(8) 0.003(7) 0.014(5)
C41 0.068(8) 0.040(6) 0.127(11) -0.007(7) 0.016(8) 0.011(6)
C8 0.071(9) 0.097(10) 0.076(10) 0.008(9) 0.013(8) -0.025(8)
N4 0.060(6) 0.035(11) 0.059(12) 0.005(8) 0.036(8) 0.000(8)
C53 0.075(8) 0.032(7) 0.053(10) -0.017(8) 0.034(9) 0.007(6)
C54 0.078(11) 0.050(10) 0.079(10) -0.014(9) 0.009(11) -0.001(9)
C55 0.051(10) 0.087(11) 0.116(13) 0.011(10) -0.031(10) 0.006(9)
C56 0.050(9) 0.072(9) 0.069(10) -0.011(9) 0.013(8) -0.018(8)
C57 0.080(10) 0.047(10) 0.067(11) 0.000(8) 0.027(9) -0.030(8)
O9 0.167(11) 0.133(9) 0.119(9) -0.045(7) 0.061(8) -0.108(9)
C25 0.045(6) 0.047(6) 0.089(8) -0.002(6) 0.031(6) 0.003(5)
C47 0.059(7) 0.076(8) 0.094(9) 0.007(7) 0.007(7) 0.002(6)
C52 0.067(8) 0.051(7) 0.133(11) 0.028(7) 0.032(8) 0.008(6)
C51 0.110(12) 0.084(10) 0.141(13) 0.040(10) 0.014(12) -0.003(9)
C50 0.095(12) 0.109(12) 0.188(16) 0.038(12) 0.033(13) -0.040(10)
C49 0.087(12) 0.137(15) 0.27(2) 0.044(16) 0.023(14) -0.040(11)
C48 0.054(8) 0.082(10) 0.245(18) 0.018(12) 0.008(11) -0.013(7)
C39 0.048(7) 0.062(7) 0.107(10) 0.004(7) 0.011(7) 0.003(6)
C46 0.050(7) 0.061(7) 0.105(9) 0.004(7) 0.024(7) 0.006(5)
C42 0.065(8) 0.028(6) 0.172(17) -0.032(9) -0.059(11) 0.010(5)
C28 0.068(8) 0.062(7) 0.089(9) -0.009(7) 0.023(8) -0.017(6)
O14 0.113(9) 0.064(6) 0.173(11) 0.029(7) -0.026(8) -0.029(6)
O7 0.132(10) 0.131(9) 0.138(9) 0.073(8) 0.029(8) -0.057(8)
C38 0.081(9) 0.056(7) 0.108(10) 0.005(7) 0.014(9) -0.017(7)
C23 0.085(9) 0.071(8) 0.099(10) -0.007(8) 0.042(8) -0.009(7)
C36 0.089(10) 0.059(8) 0.087(9) -0.008(7) 0.023(8) -0.012(7)
C26 0.080(8) 0.052(7) 0.113(10) -0.002(7) 0.056(8) -0.009(6)
C7 0.078(10) 0.085(10) 0.111(12) 0.037(9) 0.006(9) -0.024(7)
C24 0.083(9) 0.085(9) 0.102(10) -0.031(8) 0.038(9) -0.044(7)
C27 0.096(9) 0.042(7) 0.151(12) -0.024(8) 0.072(10) -0.005(6)
C43 0.071(8) 0.054(8) 0.108(10) -0.004(7) 0.046(8) 0.014(6)
C44 0.053(7) 0.056(7) 0.117(11) 0.021(7) -0.008(8) 0.000(6)
C9A 0.070(13) 0.052(12) 0.093(15) -0.034(12) 0.013(13) 0.014(10)
C10A 0.14(2) 0.075(16) 0.15(2) -0.038(16) -0.02(2) -0.001(16)
C11A 0.18(3) 0.087(19) 0.23(3) -0.02(2) -0.05(3) -0.06(2)
C12A 0.22(3) 0.10(2) 0.23(3) -0.01(2) -0.07(3) -0.05(2)
C13A 0.19(3) 0.10(2) 0.24(3) 0.00(2) -0.10(3) 0.00(2)
C14A 0.166(19) 0.086(13) 0.22(2) -0.003(16) -0.115(17) 0.058(14)
C15A 0.166(19) 0.086(13) 0.22(2) -0.003(16) -0.115(17) 0.058(14)
C9 0.066(15) 0.078(16) 0.22(3) -0.031(18) 0.037(19) 0.001(13)
C10 0.098(18) 0.077(16) 0.20(2) 0.022(18) 0.00(2) -0.010(14)
C11 0.051(10) 0.087(11) 0.116(13) 0.011(10) -0.031(10) 0.006(9)
C12 0.10(2) 0.12(2) 0.22(3) 0.02(2) -0.02(2) 0.001(18)
C13 0.107(17) 0.112(16) 0.31(2) 0.037(18) 0.005(19) -0.039(14)
C14 0.107(17) 0.112(16) 0.31(2) 0.037(18) 0.005(19) -0.039(14)
C15 0.15(2) 0.12(2) 0.29(3) 0.05(2) 0.04(3) -0.070(19)
C16 0.132(19) 0.075(16) 0.146(19) 0.006(16) 0.060(17) -0.026(15)
C17 0.17(2) 0.087(16) 0.15(2) -0.014(17) 0.048(19) 0.006(17)
C18 0.22(2) 0.113(18) 0.16(2) -0.022(17) 0.038(19) 0.007(17)
C19 0.24(2) 0.118(17) 0.16(2) -0.017(18) 0.04(2) -0.053(17)
C20 0.20(2) 0.092(18) 0.13(2) -0.027(17) 0.04(2) -0.081(18)
C21 0.17(3) 0.11(2) 0.14(2) -0.04(2) 0.01(2) -0.05(2)
C22 0.16(3) 0.12(2) 0.15(2) -0.02(2) 0.02(2) -0.04(2)
C35A 0.053(18) 0.044(15) 0.12(2) -0.013(19) -0.01(2) -0.013(13)
O12 0.089(12) 0.089(11) 0.104(13) -0.042(11) 0.000(11) 0.028(9)
O12A 0.21(3) 0.22(3) 0.21(3) -0.08(2) 0.07(2) 0.00(2)
C35 0.043(11) 0.066(13) 0.105(16) -0.040(14) 0.005(13) -0.001(10)
O11A 0.024(14) 0.042(12) 0.097(19) -0.006(13) 0.013(13) 0.015(13)
O11 0.053(14) 0.043(8) 0.084(16) -0.011(10) 0.027(12) 0.001(12)
N4A 0.060(6) 0.035(11) 0.059(12) 0.005(8) 0.036(8) 0.000(8)
C53A 0.075(8) 0.032(7) 0.053(10) -0.017(8) 0.034(9) 0.007(6)
C54A 0.078(11) 0.050(10) 0.079(10) -0.014(9) 0.009(11) -0.001(9)
C55A 0.051(16) 0.063(16) 0.093(17) -0.011(15) 0.008(16) -0.019(13)
C56A 0.050(9) 0.072(9) 0.069(10) -0.011(9) 0.013(8) -0.018(8)
C57A 0.080(10) 0.047(10) 0.067(11) 0.000(8) 0.027(9) -0.030(8)
N3 0.082(17) 0.08(2) 0.086(16) 0.000(16) 0.045(15) -0.031(16)
O4 0.055(12) 0.055(13) 0.114(15) -0.005(13) 0.045(12) -0.015(11)
N1 0.054(10) 0.027(13) 0.085(11) -0.014(6) 0.019(10) 0.005(6)
O5 0.050(10) 0.032(10) 0.072(13) -0.002(10) 0.022(9) -0.005(8)
C4 0.054(7) 0.043(6) 0.076(8) -0.008(6) 0.022(6) -0.012(5)
C5 0.062(8) 0.054(7) 0.110(10) -0.016(7) 0.040(8) -0.016(6)
C16A 0.071(14) 0.061(12) 0.090(15) -0.002(13) 0.032(13) 0.011(11)
C17A 0.18(2) 0.123(18) 0.143(19) -0.010(19) 0.01(2) 0.008(19)
C22A 0.22(2) 0.138(18) 0.17(2) -0.019(18) 0.03(2) 0.012(18)
C21A 0.24(2) 0.118(18) 0.17(2) -0.028(18) 0.05(2) -0.046(18)
C20A 0.24(3) 0.14(2) 0.21(2) -0.03(2) 0.03(3) -0.05(2)
C19A 0.25(3) 0.16(3) 0.25(3) 0.00(3) 0.00(3) -0.01(3)
C18A 0.21(3) 0.12(2) 0.21(3) -0.03(3) 0.00(3) 0.02(2)
O15A 0.064(12) 0.054(13) 0.094(15) -0.020(11) 0.024(12) 0.000(10)
N3A 0.080(19) 0.066(18) 0.118(19) -0.011(18) 0.035(19) -0.011(17)
N1A 0.077(17) 0.059(17) 0.078(16) -0.005(15) 0.006(16) 0.011(15)
O14A 0.054(10) 0.027(13) 0.085(11) -0.014(6) 0.019(10) 0.005(6)
O1 0.078(7) 0.072(6) 0.257(15) -0.006(8) 0.065(9) 0.024(5)
O2 0.101(9) 0.132(10) 0.281(17) 0.073(11) 0.090(11) 0.002(8)
C1 0.057(8) 0.077(10) 0.23(2) 0.019(12) 0.066(11) 0.009(7)
C2 0.079(10) 0.070(9) 0.163(15) 0.046(10) 0.052(11) 0.012(7)
O3 0.086(9) 0.087(6) 0.243(17) -0.019(10) 0.021(9) -0.025(6)
C3 0.086(9) 0.087(6) 0.243(17) -0.019(10) 0.021(9) -0.025(6)

loop_
_atom_type_symbol
_atom_type_description
_atom_type_scat_dispersion_real
_atom_type_scat_dispersion_imag
_atom_type_scat_source
C C 0.0033 0.0016 'International Tables Vol C Tables 4.2.6.8 and 6.1.1.4'
H H 0.0000 0.0000 'International Tables Vol C Tables 4.2.6.8 and 6.1.1.4'
N N 0.0061 0.0033 'International Tables Vol C Tables 4.2.6.8 and 6.1.1.4'
O O 0.0106 0.0060 'International Tables Vol C Tables 4.2.6.8 and 6.1.1.4'
Re Re -1.0185 7.2310 'International Tables Vol C Tables 4.2.6.8 and 6.1.1.4'

loop_
_geom_angle_atom_site_label_1
_geom_angle_atom_site_label_2
_geom_angle_atom_site_label_3
_geom_angle
_geom_angle_site_symmetry_1
_geom_angle_site_symmetry_3
O18 Re3 N5 76.0(3) . .
O18 Re3 N6 86.1(3) . .
N5 Re3 N6 86.9(3) . .
C42 Re3 O18 95.6(5) . .
C42 Re3 N5 171.3(5) . .
C42 Re3 N6 90.4(4) . .
C42 Re3 C43 90.9(5) . .
C42 Re3 C44 88.9(6) . .
C43 Re3 O18 92.6(4) . .
C43 Re3 N5 91.7(5) . .
C43 Re3 N6 178.3(5) . .
C44 Re3 O18 175.5(5) . .
C44 Re3 N5 99.5(5) . .
C44 Re3 N6 94.4(4) . .
C44 Re3 C43 86.8(5) . .
C6 Re2 N4 89.0(7) . .
C6 Re2 N4A 97.9(10) . .
C6 Re2 N3 171.3(14) . .
C6 Re2 O5 97.7(7) . .
C6 Re2 O15A 174.1(12) . .
C6 Re2 N1A 97.0(8) . .
C8 Re2 C6 89.1(7) . .
C8 Re2 N4 98.3(7) . .
C8 Re2 C7 89.4(6) . .
C8 Re2 N4A 88.1(10) . .
C8 Re2 N3 98.6(13) . .
C8 Re2 O5 173.2(7) . .
C8 Re2 O15A 95.7(9) . .
C8 Re2 N1A 170.1(15) . .
N4 Re2 N4A 13.7(11) . .
N4 Re2 O15A 86.9(17) . .
N4 Re2 N1A 74.0(18) . .
C7 Re2 C6 88.6(7) . .
C7 Re2 N4 171.9(7) . .
C7 Re2 N4A 173.0(10) . .
C7 Re2 N3 95(2) . .
C7 Re2 O5 90.9(12) . .
C7 Re2 O15A 94.9(17) . .
C7 Re2 N1A 98.6(17) . .
N3 Re2 N4 86(2) . .
N3 Re2 N4A 78(2) . .
N3 Re2 O5 74.5(13) . .
N3 Re2 O15A 3.0(18) . .
N3 Re2 N1A 74.8(13) . .
O5 Re2 N4 81.7(13) . .
O5 Re2 N4A 90.9(14) . .
O5 Re2 O15A 77.4(9) . .
O5 Re2 N1A 8(3) . .
O15A Re2 N4A 78.9(19) . .
N1A Re2 N4A 83.3(19) . .
N1A Re2 O15A 77.8(10) . .
N2 Re1 N1 82(3) . .
O4 Re1 N2 86.8(13) . .
O4 Re1 N1 76.4(13) . .
O4 Re1 N3A 8(3) . .
N3A Re1 N2 79(2) . .
N3A Re1 N1 77.0(15) . .
O14A Re1 N2 83(3) . .
O14A Re1 O4 73.2(13) . .
O14A Re1 N1 3(3) . .
O14A Re1 N3A 74.0(15) . .
C1 Re1 N2 93.4(5) . .
C1 Re1 O4 101.6(12) . .
C1 Re1 N1 175(3) . .
C1 Re1 N3A 100.4(15) . .
C1 Re1 O14A 173.8(13) . .
C2 Re1 N2 177.1(6) . .
C2 Re1 O4 95.3(14) . .
C2 Re1 N1 96(3) . .
C2 Re1 N3A 104(2) . .
C2 Re1 O14A 96(3) . .
C2 Re1 C1 88.2(6) . .
C3 Re1 N2 87.6(7) . .
C3 Re1 O4 169.7(14) . .
C3 Re1 N1 94.3(11) . .
C3 Re1 N3A 164(2) . .
C3 Re1 O14A 97.5(11) . .
C3 Re1 C1 87.3(9) . .
C3 Re1 C2 90.1(8) . .
C30 C31 C32 120.7(10) . .
C30 C31 O13 119.8(10) . .
C32 C31 O13 118.9(10) . .
C31 C30 C29 119.2(11) . .
C34 C29 C30 121.2(11) . .
C34 C29 O10 114.5(9) . .
O10 C29 C30 124.4(10) . .
C33 C34 C29 117.4(10) . .
C34 C33 C32 123.3(11) . .
C34 C33 O11A 121(2) . .
C34 C33 O11 117.6(17) . .
C32 C33 O11A 115(2) . .
C32 C33 O11 118.2(18) . .
O11 C33 O11A 19.6(19) . .
C33 C32 C31 118.0(11) . .
C45 O18 Re3 114.1(7) . .
C45 N5 Re3 117.4(8) 4_546 .
C45 N5 C46 115.5(10) 4_546 .
C46 N5 Re3 127.0(7) . .
C36 O13 C31 116.4(9) . .
C40 N6 Re3 123.0(8) . .
C40 N6 C39 115.5(10) . .
C39 N6 Re3 121.4(7) . .
C28 O10 C29 123.7(10) . .
O18 C45 N5 128.9(11) . 4_546
O18 C45 C45 118.2(13) . 4_546
N5 C45 C45 112.9(14) 4_546 4_546
C23 N2 Re1 122.5(9) . .
C27 N2 Re1 122.1(8) . .
C27 N2 C23 115.4(11) . .
O6 C6 Re2 178.3(14) . .
N6 C40 C41 123.3(11) . .
C41 C37 C38 116.7(11) . .
C41 C37 C36 124.0(12) . .
C38 C37 C36 119.3(12) . .
C37 C41 C40 120.9(11) . .
O8 C8 Re2 178.3(14) . .
C53 N4 Re2 123.8(17) . .
C57 N4 Re2 123.8(15) . .
C57 N4 C53 112(2) . .
N4 C53 C54 124(2) . .
C55 C54 C53 111(3) . .
C54 C55 C35 111(3) . 4_546
C56 C55 C54 129(4) . .
C56 C55 C35 120(3) . 4_546
C55 C56 C57 119(3) . .
N4 C57 C56 125(2) . .
C26 C25 C28 121.0(11) . .
C24 C25 C28 122.1(11) . .
C24 C25 C26 116.8(11) . .
C52 C47 C48 120.0 . .
C52 C47 C46 122.6(7) . .
C48 C47 C46 117.4(7) . .
C51 C52 C47 120.0 . .
C50 C51 C52 120.0 . .
C51 C50 C49 120.0 . .
C50 C49 C48 120.0 . .
C49 C48 C47 120.0 . .
N6 C39 C38 123.9(11) . .
N5 C46 C47 112.2(9) . .
O15 C42 Re3 179.5(13) . .
O10 C28 C25 113.5(11) . .
O9 C28 O10 123.5(13) . .
O9 C28 C25 122.7(13) . .
C37 C38 C39 119.7(12) . .
N2 C23 C24 122.6(13) . .
O13 C36 C37 113.0(12) . .
O14 C36 O13 124.0(12) . .
O14 C36 C37 123.0(14) . .
C25 C26 C27 118.1(12) . .
O7 C7 Re2 176.0(14) . .
C25 C24 C23 121.5(12) . .
N2 C27 C26 125.4(12) . .
O16 C43 Re3 178.5(13) . .
O17 C44 Re3 179.0(11) . .
N1A C9A C10A 118(3) . .
C11A C10A C9A 122(2) . .
C11A C10A C15A 120.0 . .
C15A C10A C9A 117(2) . .
C12A C11A C10A 120.0 . .
C13A C12A C11A 120.0 . .
C14A C13A C12A 120.0 . .
C13A C14A C15A 120.0 . .
C14A C15A C10A 120.0 . .
N1 C9 C10 107(5) . .
C11 C10 C9 115.4(19) . .
C11 C10 C15 120.0 . .
C15 C10 C9 123.8(19) . .
C10 C11 C12 120.0 . .
C11 C12 C13 120.0 . .
C14 C13 C12 120.0 . .
C15 C14 C13 120.0 . .
C14 C15 C10 120.0 . .
C17 C16 N3 111(3) . .
C18 C17 C16 129(2) . .
C18 C17 C22 120.0 . .
C22 C17 C16 111(2) . .
C17 C18 C19 120.0 . .
C20 C19 C18 120.0 . .
C19 C20 C21 120.0 . .
C22 C21 C20 120.0 . .
C21 C22 C17 120.0 . .
O12A C35A C55A 106(4) . 4_546
O11A C35A O12A 130(4) . .
O11A C35A C55A 123(4) . 4_546
O12 C35 C55 118(2) . 4_546
O12 C35 O11 127(3) . .
O11 C35 C55 115(3) . 4_546
C35A O11A C33 114(3) . .
C33 O11 C35 116(3) . .
C53A N4A Re2 115(3) . .
C57A N4A Re2 121(3) . .
C57A N4A C53A 123(4) . .
N4A C53A C54A 114(3) . .
C55A C54A C53A 127(4) . .
C54A C55A C35A 133(4) . 4_546
C54A C55A C56A 136(5) . .
C56A C55A C35A 90(5) . 4_546
C55A C56A C57A 98(4) . .
N4A C57A C56A 121(3) . .
C16 N3 Re2 136.5(19) . .
C5 N3 Re2 124(4) . .
C5 N3 C16 99(4) . .
C5 O4 Re1 118(5) . .
C9 N1 Re1 120(2) . .
C4 N1 Re1 106(2) . .
C4 N1 C9 133(4) . .
C4 O5 Re2 114.7(14) . .
N1 C4 O5 118(2) . .
N1 C4 C5 126(2) . .
O5 C4 C5 116.3(13) . .
N1A C4 N1 116(3) . .
N1A C4 O5 13(5) . .
N1A C4 C5 117.9(19) . .
O14A C4 N1 12(4) . .
O14A C4 O5 130(2) . .
O14A C4 C5 113.4(19) . .
O14A C4 N1A 128(3) . .
N3 C5 O4 137(5) . .
N3 C5 C4 110(3) . .
N3 C5 O15A 10(5) . .
N3 C5 N3A 134(6) . .
O4 C5 C4 112(4) . .
O15A C5 O4 127(4) . .
O15A C5 C4 120(2) . .
O15A C5 N3A 124(5) . .
N3A C5 O4 14(5) . .
N3A C5 C4 115(5) . .
C17A C16A N3A 104(3) . .
C16A C17A C22A 108(3) . .
C16A C17A C18A 132(3) . .
C22A C17A C18A 120.0 . .
C21A C22A C17A 120.0 . .
C22A C21A C20A 120.0 . .
C19A C20A C21A 120.0 . .
C20A C19A C18A 120.0 . .
C19A C18A C17A 120.0 . .
C5 O15A Re2 111(3) . .
C5 N3A Re1 116(6) . .
C5 N3A C16A 105(6) . .
C16A N3A Re1 131(2) . .
C9A N1A Re2 122.7(18) . .
C4 N1A Re2 113(2) . .
C4 N1A C9A 120(3) . .
C4 O14A Re1 121(2) . .
O1 C1 Re1 178.2(18) . .
O2 C2 Re1 175.8(16) . .
O3 C3 Re1 175.7(19) . .

loop_
_geom_bond_atom_site_label_1
_geom_bond_atom_site_label_2
_geom_bond_distance
_geom_bond_site_symmetry_2
Re3 O18 2.152(7) .
Re3 N5 2.157(10) .
Re3 N6 2.208(9) .
Re3 C42 1.80(2) .
Re3 C43 1.899(13) .
Re3 C44 1.886(13) .
Re2 C6 1.935(18) .
Re2 C8 1.868(15) .
Re2 N4 2.15(3) .
Re2 C7 1.883(14) .
Re2 N4A 2.25(5) .
Re2 N3 1.99(6) .
Re2 O5 2.134(19) .
Re2 O15A 2.20(5) .
Re2 N1A 2.17(4) .
Re1 N2 2.219(9) .
Re1 O4 2.13(7) .
Re1 N1 2.31(5) .
Re1 N3A 2.17(10) .
Re1 O14A 2.06(3) .
Re1 C1 1.900(15) .
Re1 C2 1.899(15) .
Re1 C3 1.843(16) .
C31 C30 1.346(16) .
C31 C32 1.374(15) .
C31 O13 1.387(12) .
C30 C29 1.392(14) .
C29 C34 1.363(14) .
C29 O10 1.375(13) .
C34 C33 1.353(15) .
C33 C32 1.366(15) .
C33 O11A 1.49(5) .
C33 O11 1.38(4) .
O18 C45 1.289(13) .
N5 C45 1.293(13) 4_546
N5 C46 1.487(14) .
O13 C36 1.367(16) .
N6 C40 1.320(14) .
N6 C39 1.346(14) .
O10 C28 1.351(15) .
C45 N5 1.294(13) 4_546
C45 C45 1.54(2) 4_546
O15 C42 1.27(2) .
O16 C43 1.155(13) .
N2 C23 1.325(15) .
N2 C27 1.298(15) .
O6 C6 1.125(17) .
C40 C41 1.399(15) .
C37 C41 1.356(16) .
C37 C38 1.373(17) .
C37 C36 1.452(16) .
O8 C8 1.150(15) .
O17 C44 1.155(14) .
N4 C53 1.37(3) .
N4 C57 1.31(3) .
C53 C54 1.44(4) .
C54 C55 1.31(5) .
C55 C56 1.23(4) .
C55 C35 1.68(5) 4_546
C56 C57 1.33(3) .
O9 C28 1.182(14) .
C25 C28 1.473(16) .
C25 C26 1.373(15) .
C25 C24 1.328(16) .
C47 C52 1.3900 .
C47 C48 1.3900 .
C47 C46 1.523(12) .
C52 C51 1.3900 .
C51 C50 1.3900 .
C50 C49 1.3900 .
C49 C48 1.3900 .
C39 C38 1.388(15) .
O14 C36 1.225(16) .
O7 C7 1.162(15) .
C23 C24 1.373(17) .
C26 C27 1.376(17) .
C9A C10A 1.50(3) .
C9A N1A 1.45(4) .
C10A C11A 1.3900 .
C10A C15A 1.3900 .
C11A C12A 1.3900 .
C12A C13A 1.3900 .
C13A C14A 1.3900 .
C14A C15A 1.3900 .
C9 C10 1.64(4) .
C9 N1 1.52(2) .
C10 C11 1.3900 .
C10 C15 1.3900 .
C11 C12 1.3900 .
C12 C13 1.3900 .
C13 C14 1.3900 .
C14 C15 1.3900 .
C16 C17 1.61(3) .
C16 N3 1.69(7) .
C17 C18 1.3900 .
C17 C22 1.3900 .
C18 C19 1.3900 .
C19 C20 1.3900 .
C20 C21 1.3900 .
C21 C22 1.3900 .
C35A O12A 1.36(5) .
C35A O11A 1.22(7) .
C35A C55A 1.61(7) 4_546
O12 C35 1.15(3) .
C35 C55 1.68(5) 4_546
C35 O11 1.39(4) .
N4A C53A 1.37(4) .
N4A C57A 1.18(6) .
C53A C54A 1.38(4) .
C54A C55A 1.14(6) .
C55A C35A 1.61(7) 4_546
C55A C56A 1.30(7) .
C56A C57A 1.87(6) .
N3 C5 1.299(19) .
O4 C5 1.314(17) .
N1 C4 1.297(18) .
O5 C4 1.299(16) .
C4 C5 1.479(16) .
C4 N1A 1.295(18) .
C4 O14A 1.292(17) .
C5 O15A 1.301(17) .
C5 N3A 1.302(19) .
C16A C17A 1.37(3) .
C16A N3A 1.65(11) .
C17A C22A 1.3900 .
C17A C18A 1.3900 .
C22A C21A 1.3900 .
C21A C20A 1.3900 .
C20A C19A 1.3900 .
C19A C18A 1.3900 .
O1 C1 1.154(16) .
O2 C2 1.165(16) .
O3 C3 1.165(19) .

loop_
_platon_squeeze_void_nr
_platon_squeeze_void_average_x
_platon_squeeze_void_average_y
_platon_squeeze_void_average_z
_platon_squeeze_void_volume
_platon_squeeze_void_count_electrons
_platon_squeeze_void_content
1 0.000 0.000 0.500 350 54 ' '
2 0.500 0.000 0.000 350 54 ' '
3 0.000 0.500 0.000 350 54 ' '
4 0.500 0.500 0.500 350 54 ' '
